data_7120727
loop_
_publ_author_name
'Wang, Sunewang Rixin'
'Arrowsmith, Merle'
'Braunschweig, Holger'
'Dewhurst, Rian David'
'Paprocki, Valerie'
'Winner, Lena'

_publ_section_title
;
 CuOTf-mediated intramolecular diborene hydroarylation
;
_journal_name_full 'Chem. Commun.'
_journal_paper_doi 10.1039/C7CC07371B
_journal_year 2017
_chemical_absolute_configuration difmap
_chemical_formula_moiety 'C38 H44 B2 Cl Cu O P2'
_chemical_formula_sum 'C38 H44 B2 Cl Cu O P2'
_chemical_formula_weight 699.28
_space_group_crystal_system orthorhombic
_space_group_IT_number 19
_space_group_name_Hall 'P 2ac 2ab'
_space_group_name_H-M_alt 'P 21 21 21'
_symmetry_space_group_name_Hall 'P 2ac 2ab'
_symmetry_space_group_name_H-M 'P 21 21 21'
_atom_sites_solution_hydrogens geom
_atom_sites_solution_primary
;
 Refinement of F^2^ against ALL reflections.  The weighted R-factor wR and
 goodness of fit S are based on F^2^, conventional R-factors R are based
 on F, with F set to zero for negative F^2^. The threshold expression of
 F^2^ > 2sigma(F^2^) is used only for calculating R-factors(gt) etc. and is
 not relevant to the choice of reflections for refinement.  R-factors based
 on F^2^ are statistically about twice as large as those based on F, and R-
 factors based on ALL data will be even larger.
;
_audit_creation_method SHELXL-2014/7
_audit_update_record
;
2017-09-18 deposited with the CCDC.
2017-09-29 downloaded from the CCDC.
;
_cell_angle_alpha 90
_cell_angle_beta 90
_cell_angle_gamma 90
_cell_formula_units_Z 4
_cell_length_a 10.7014(4)
_cell_length_b 17.5374(7)
_cell_length_c 18.6212(8)
_cell_measurement_reflns_used 9922
_cell_measurement_temperature 296(2)
_cell_measurement_theta_max 26.64
_cell_measurement_theta_min 2.19
_cell_volume 3494.7(2)
_computing_cell_refinement 'Saint+ ver. V8.37A (Bruker AXS)'
_computing_data_collection 'Smart NT ver. 5.63 (Bruker AXS)'
_computing_data_reduction 'Saint+ ver. V8.37A (Bruker AXS)'
_computing_molecular_graphics 'ShelXLe (Huebschle et all, 2011)'
_computing_publication_material 'SHELXL-2014/7 (Sheldrick, 2014)'
_computing_structure_refinement 'SHELXL-2014/7 (Sheldrick, 2014)'
_computing_structure_solution 'SHELXT (Sheldrick, 2012)'
_diffrn_ambient_temperature 296(2)
_diffrn_detector 'CCD area detector (Apex1)'
_diffrn_detector_area_resol_mean 8.333
_diffrn_measured_fraction_theta_full 1.000
_diffrn_measured_fraction_theta_max 1.000
_diffrn_measurement_device_type 'Bruker SMART-APEX'
_diffrn_measurement_method '\f and \w scans'
_diffrn_radiation_type MoK\a
_diffrn_radiation_wavelength 0.71073
_diffrn_reflns_av_R_equivalents 0.0769
_diffrn_reflns_av_unetI/netI 0.0449
_diffrn_reflns_Laue_measured_fraction_full 1.000
_diffrn_reflns_Laue_measured_fraction_max 1.000
_diffrn_reflns_limit_h_max 13
_diffrn_reflns_limit_h_min -10
_diffrn_reflns_limit_k_max 21
_diffrn_reflns_limit_k_min -21
_diffrn_reflns_limit_l_max 23
_diffrn_reflns_limit_l_min -23
_diffrn_reflns_number 53710
_diffrn_reflns_point_group_measured_fraction_full 1.000
_diffrn_reflns_point_group_measured_fraction_max 1.000
_diffrn_reflns_theta_full 26.000
_diffrn_reflns_theta_max 26.372
_diffrn_reflns_theta_min 1.595
_diffrn_source 'sealed tube'
_exptl_absorpt_coefficient_mu 0.823
_exptl_absorpt_correction_T_max 0.7459
_exptl_absorpt_correction_T_min 0.6445
_exptl_absorpt_correction_type multi-scan
_exptl_absorpt_process_details 'SadAbs 2014/5 (Bruker AXS)'
_exptl_crystal_colour 'Bruker APEX-II CCD'
_exptl_crystal_density_diffrn 1.329
_exptl_crystal_description none
_exptl_crystal_F_000 1464
_refine_diff_density_max 0.395
_refine_diff_density_min -0.252
_refine_diff_density_rms 0.051
_refine_ls_abs_structure_details
;
 Refined as an inversion twin.
;
_refine_ls_abs_structure_Flack 0.476(12)
_refine_ls_extinction_method none
_refine_ls_goodness_of_fit_ref 0.831
_refine_ls_hydrogen_treatment constr
_refine_ls_matrix_type full
_refine_ls_number_parameters 413
_refine_ls_number_reflns 7157
_refine_ls_number_restraints 0
_refine_ls_restrained_S_all 0.831
_refine_ls_R_factor_all 0.0335
_refine_ls_R_factor_gt 0.0299
_refine_ls_shift/su_max 0.001
_refine_ls_shift/su_mean 0.000
_refine_ls_structure_factor_coef Fsqd
_refine_ls_weighting_details 'w=1/[\s^2^(Fo^2^)+(0.0381P)^2^+3.5752P] where P=(Fo^2^+2Fc^2^)/3'
_refine_ls_weighting_scheme calc
_refine_ls_wR_factor_gt 0.0713
_refine_ls_wR_factor_ref 0.0734
_reflns_Friedel_coverage 0.789
_reflns_Friedel_fraction_full 1.000
_reflns_Friedel_fraction_max 1.000
_reflns_number_gt 6708
_reflns_number_total 7157
_reflns_threshold_expression 'I > 2\s(I)'
_cod_data_source_file c7cc07371b2.cif
_cod_data_source_block test_a
_cod_database_code 7120727
_shelx_shelxl_version_number 2014/7
_shelx_space_group_comment
;
The symmetry employed for this shelxl refinement is uniquely defined
by the following loop, which should always be used as a source of
symmetry information in preference to the above space-group names.
They are only intended as comments.
;

loop_
_space_group_symop_operation_xyz
'x, y, z'
'-x+1/2, -y, z+1/2'
'-x, y+1/2, -z+1/2'
'x+1/2, -y+1/2, -z'

loop_
_atom_site_label
_atom_site_type_symbol
_atom_site_fract_x
_atom_site_fract_y
_atom_site_fract_z
_atom_site_U_iso_or_equiv
_atom_site_adp_type
_atom_site_occupancy
_atom_site_site_symmetry_order
_atom_site_calc_flag
_atom_site_refinement_flags_posn
_atom_site_refinement_flags_adp
B1 B 0.5116(3) 0.3399(2) 0.66953(18) 0.0136(7) Uani 1 1 d . .
O1 O 0.8589(3) 0.49899(17) 0.80695(17) 0.0390(7) Uani 1 1 d . .
B2 B 0.5211(3) 0.43150(19) 0.65757(19) 0.0134(7) Uani 1 1 d . .
Cu3 Cu 0.69752(3) 0.37665(2) 0.64438(2) 0.01498(10) Uani 1 1 d . .
Cl4 Cl 0.88232(7) 0.34205(5) 0.60812(5) 0.02192(18) Uani 1 1 d . .
P5 P 0.51050(8) 0.49302(4) 0.74342(4) 0.01378(16) Uani 1 1 d . .
P6 P 0.49260(8) 0.27606(4) 0.58573(5) 0.01685(18) Uani 1 1 d . .
C7 C 0.7114(3) 0.25294(17) 0.75908(19) 0.0193(7) Uani 1 1 d . .
H7 H 0.7289 0.2692 0.7126 0.023 Uiso 1 1 calc R U
C8 C 0.5872(3) 0.26170(17) 0.78574(17) 0.0156(7) Uani 1 1 d . .
C9 C 0.4895(3) 0.29456(16) 0.74431(17) 0.0144(6) Uani 1 1 d . .
C10 C 0.3665(3) 0.29098(16) 0.77383(17) 0.0161(7) Uani 1 1 d . .
C11 C 0.2582(3) 0.31349(18) 0.73450(19) 0.0196(7) Uani 1 1 d . .
H11 H 0.2686 0.3333 0.6886 0.024 Uiso 1 1 calc R U
C12 C 0.1403(3) 0.30722(18) 0.7612(2) 0.0231(8) Uani 1 1 d . .
H12 H 0.0722 0.3206 0.7329 0.028 Uiso 1 1 calc R U
C013 C 0.8825(4) 0.5665(2) 0.8485(2) 0.0354(9) Uani 1 1 d . .
H01A H 0.8958 0.5532 0.8985 0.042 Uiso 1 1 calc R U
H01B H 0.8116 0.6009 0.8457 0.042 Uiso 1 1 calc R U
C13 C 0.1215(3) 0.28028(19) 0.8321(2) 0.0251(8) Uani 1 1 d . .
H13 H 0.0410 0.2768 0.8506 0.030 Uiso 1 1 calc R U
C15 C 0.3452(3) 0.26289(17) 0.84589(18) 0.0184(7) Uani 1 1 d . .
C14 C 0.2201(3) 0.25965(18) 0.87290(18) 0.0229(8) Uani 1 1 d . .
H14 H 0.2064 0.2429 0.9196 0.027 Uiso 1 1 calc R U
C017 C 0.9578(4) 0.4914(2) 0.7569(2) 0.0359(10) Uani 1 1 d . .
H017 H 0.9883 0.4464 0.7371 0.043 Uiso 1 1 calc R U
C17 C 0.5655(3) 0.23465(16) 0.85812(18) 0.0168(6) Uani 1 1 d . .
C16 C 0.4455(3) 0.23793(18) 0.88662(18) 0.0196(7) Uani 1 1 d . .
H16 H 0.4323 0.2231 0.9340 0.024 Uiso 1 1 calc R U
C018 C 1.0030(5) 0.5705(2) 0.7424(2) 0.0388(10) Uani 1 1 d . .
H01C H 0.9484 0.5974 0.7094 0.047 Uiso 1 1 calc R U
H01D H 1.0877 0.5708 0.7238 0.047 Uiso 1 1 calc R U
C18 C 0.6663(3) 0.20318(18) 0.89833(19) 0.0225(8) Uani 1 1 d . .
H18 H 0.6520 0.1866 0.9450 0.027 Uiso 1 1 calc R U
C019 C 0.9962(6) 0.6037(3) 0.8184(3) 0.0637(17) Uani 1 1 d . .
H01E H 1.0700 0.5907 0.8461 0.076 Uiso 1 1 calc R U
H01F H 0.9872 0.6587 0.8173 0.076 Uiso 1 1 calc R U
C19 C 0.7822(3) 0.19691(19) 0.87021(19) 0.0251(8) Uani 1 1 d . .
H19 H 0.8467 0.1764 0.8975 0.030 Uiso 1 1 calc R U
C20 C 0.8054(3) 0.22182(18) 0.7986(2) 0.0238(7) Uani 1 1 d . .
H20 H 0.8849 0.2168 0.7789 0.029 Uiso 1 1 calc R U
C21 C 0.5951(4) 0.19394(19) 0.5858(2) 0.0296(9) Uani 1 1 d . .
H21A H 0.5727 0.1606 0.5470 0.044 Uiso 1 1 calc R U
H21B H 0.5868 0.1672 0.6305 0.044 Uiso 1 1 calc R U
H21C H 0.6800 0.2105 0.5799 0.044 Uiso 1 1 calc R U
C22 C 0.3389(3) 0.2344(2) 0.5759(2) 0.0307(9) Uani 1 1 d . .
H22A H 0.3385 0.2005 0.5354 0.046 Uiso 1 1 calc R U
H22B H 0.2785 0.2741 0.5685 0.046 Uiso 1 1 calc R U
H22C H 0.3181 0.2064 0.6186 0.046 Uiso 1 1 calc R U
C23 C 0.5212(4) 0.32152(19) 0.50071(18) 0.0231(7) Uani 1 1 d . .
H23A H 0.5154 0.2844 0.4629 0.035 Uiso 1 1 calc R U
H23B H 0.6033 0.3436 0.5008 0.035 Uiso 1 1 calc R U
H23C H 0.4602 0.3608 0.4930 0.035 Uiso 1 1 calc R U
C24 C 0.5623(3) 0.45119(19) 0.82641(18) 0.0195(7) Uani 1 1 d . .
H24A H 0.5570 0.4884 0.8641 0.029 Uiso 1 1 calc R U
H24B H 0.6474 0.4346 0.8214 0.029 Uiso 1 1 calc R U
H24C H 0.5103 0.4083 0.8380 0.029 Uiso 1 1 calc R U
C25 C 0.5935(3) 0.58274(18) 0.7391(2) 0.0208(7) Uani 1 1 d . .
H25A H 0.5676 0.6148 0.7782 0.031 Uiso 1 1 calc R U
H25B H 0.5752 0.6076 0.6944 0.031 Uiso 1 1 calc R U
H25C H 0.6817 0.5735 0.7425 0.031 Uiso 1 1 calc R U
C26 C 0.3504(3) 0.5215(2) 0.7594(2) 0.0258(8) Uani 1 1 d . .
H26A H 0.3460 0.5509 0.8027 0.039 Uiso 1 1 calc R U
H26B H 0.2990 0.4769 0.7641 0.039 Uiso 1 1 calc R U
H26C H 0.3213 0.5516 0.7197 0.039 Uiso 1 1 calc R U
C27 C 0.5028(3) 0.48563(17) 0.58808(17) 0.0147(6) Uani 1 1 d . .
C28 C 0.6029(3) 0.52635(17) 0.55587(17) 0.0152(6) Uani 1 1 d . .
C30 C 0.4684(3) 0.57143(19) 0.45892(19) 0.0226(7) Uani 1 1 d . .
H30 H 0.4581 0.5974 0.4158 0.027 Uiso 1 1 calc R U
C31 C 0.3658(3) 0.53646(18) 0.49039(18) 0.0187(7) Uani 1 1 d . .
C32 C 0.3828(3) 0.49398(17) 0.55579(17) 0.0162(6) Uani 1 1 d . .
C33 C 0.2735(3) 0.46078(18) 0.58682(19) 0.0198(7) Uani 1 1 d . .
H33 H 0.2814 0.4328 0.6290 0.024 Uiso 1 1 calc R U
C34 C 0.1576(3) 0.46860(19) 0.5567(2) 0.0230(8) Uani 1 1 d . .
H34 H 0.0886 0.4463 0.5787 0.028 Uiso 1 1 calc R U
C35 C 0.1425(4) 0.5105(2) 0.4924(2) 0.0285(8) Uani 1 1 d . .
H35 H 0.0636 0.5155 0.4719 0.034 Uiso 1 1 calc R U
C36 C 0.2432(4) 0.5434(2) 0.4605(2) 0.0256(8) Uani 1 1 d . .
H36 H 0.2322 0.5710 0.4183 0.031 Uiso 1 1 calc R U
C37 C 0.5854(3) 0.56855(18) 0.49025(18) 0.0193(7) Uani 1 1 d . .
C38 C 0.6900(4) 0.60738(18) 0.45869(18) 0.0231(7) Uani 1 1 d . .
H38 H 0.6787 0.6341 0.4160 0.028 Uiso 1 1 calc R U
C39 C 0.8044(4) 0.60619(19) 0.48933(19) 0.0266(8) Uani 1 1 d . .
H39 H 0.8709 0.6314 0.4676 0.032 Uiso 1 1 calc R U
C40 C 0.8228(3) 0.56615(18) 0.5552(2) 0.0221(7) Uani 1 1 d . .
H40 H 0.9011 0.5657 0.5768 0.027 Uiso 1 1 calc R U
C41 C 0.7254(3) 0.52846(18) 0.58641(19) 0.0183(7) Uani 1 1 d . .
H41 H 0.7393 0.5030 0.6295 0.022 Uiso 1 1 calc R U

loop_
_atom_site_aniso_label
_atom_site_aniso_U_11
_atom_site_aniso_U_22
_atom_site_aniso_U_33
_atom_site_aniso_U_23
_atom_site_aniso_U_13
_atom_site_aniso_U_12
B1 0.0150(16) 0.0159(16) 0.0099(17) 0.0012(13) 0.0004(14) -0.0002(14)
O1 0.0336(15) 0.0361(15) 0.0474(19) -0.0059(14) 0.0024(14) -0.0072(13)
B2 0.0137(16) 0.0147(16) 0.0120(18) 0.0019(13) -0.0004(14) -0.0006(13)
Cu3 0.01562(17) 0.01509(17) 0.01422(19) -0.00044(15) 0.00132(16) -0.00028(15)
Cl4 0.0186(4) 0.0223(4) 0.0248(4) -0.0059(3) 0.0053(3) -0.0001(3)
P5 0.0174(4) 0.0118(3) 0.0121(4) -0.0001(3) -0.0001(3) 0.0006(3)
P6 0.0245(4) 0.0134(4) 0.0126(4) -0.0010(3) 0.0015(4) -0.0041(3)
C7 0.0241(17) 0.0144(14) 0.0194(17) 0.0023(13) 0.0017(14) 0.0006(13)
C8 0.0236(16) 0.0103(14) 0.0129(16) -0.0001(12) 0.0015(13) -0.0019(12)
C9 0.0215(16) 0.0091(13) 0.0125(16) -0.0006(12) 0.0012(14) -0.0020(12)
C10 0.0236(17) 0.0080(13) 0.0167(17) -0.0005(12) 0.0036(13) -0.0006(12)
C11 0.0226(16) 0.0142(15) 0.0221(18) 0.0012(13) 0.0031(14) -0.0002(13)
C12 0.0226(17) 0.0161(15) 0.031(2) -0.0026(15) 0.0005(15) 0.0009(13)
C013 0.041(2) 0.033(2) 0.032(2) -0.0062(18) -0.001(2) 0.0067(18)
C13 0.0223(17) 0.0208(16) 0.032(2) -0.0072(15) 0.0115(15) -0.0054(14)
C15 0.0289(17) 0.0098(13) 0.0164(17) -0.0027(13) 0.0052(14) -0.0025(12)
C14 0.0329(19) 0.0176(16) 0.0182(19) -0.0028(13) 0.0136(15) -0.0062(14)
C017 0.035(2) 0.032(2) 0.040(2) -0.0140(19) 0.0013(19) 0.0025(17)
C17 0.0296(16) 0.0093(13) 0.0116(15) 0.0008(13) -0.0030(15) -0.0006(12)
C16 0.0330(18) 0.0141(15) 0.0117(16) 0.0008(13) 0.0037(14) -0.0038(14)
C018 0.045(2) 0.037(2) 0.034(2) -0.0066(19) 0.011(2) -0.004(2)
C18 0.036(2) 0.0166(16) 0.0146(18) 0.0033(13) -0.0063(15) -0.0013(14)
C019 0.106(5) 0.042(3) 0.043(3) -0.017(2) 0.027(3) -0.033(3)
C19 0.0323(19) 0.0195(16) 0.024(2) 0.0047(14) -0.0132(16) 0.0012(14)
C20 0.0208(16) 0.0188(16) 0.032(2) 0.0009(14) 0.0004(16) 0.0011(15)
C21 0.048(2) 0.0165(17) 0.025(2) -0.0026(15) 0.0043(18) 0.0026(16)
C22 0.033(2) 0.034(2) 0.025(2) -0.0080(16) 0.0018(16) -0.0159(17)
C23 0.035(2) 0.0200(16) 0.0146(17) -0.0033(13) 0.0026(15) -0.0043(15)
C24 0.0283(18) 0.0176(16) 0.0126(17) -0.0007(13) -0.0013(14) -0.0010(14)
C25 0.0277(18) 0.0153(15) 0.0193(18) -0.0008(14) -0.0012(15) -0.0007(14)
C26 0.0219(17) 0.0265(18) 0.029(2) -0.0078(16) 0.0005(16) 0.0039(14)
C27 0.0207(15) 0.0111(13) 0.0123(15) -0.0012(11) 0.0016(14) 0.0022(13)
C28 0.0213(16) 0.0113(14) 0.0129(16) 0.0001(12) 0.0015(13) 0.0008(12)
C30 0.035(2) 0.0220(17) 0.0106(16) 0.0045(14) -0.0019(15) 0.0058(15)
C31 0.0283(18) 0.0154(15) 0.0123(17) -0.0027(13) -0.0020(14) 0.0036(13)
C32 0.0229(16) 0.0116(14) 0.0142(16) -0.0018(12) -0.0031(13) 0.0028(13)
C33 0.0247(18) 0.0151(15) 0.0195(18) 0.0011(13) -0.0048(14) -0.0007(13)
C34 0.0218(17) 0.0218(17) 0.025(2) -0.0016(15) -0.0050(15) 0.0008(14)
C35 0.0281(19) 0.0320(19) 0.025(2) -0.0035(17) -0.0123(16) 0.0073(16)
C36 0.035(2) 0.0259(18) 0.0157(18) 0.0016(15) -0.0116(16) 0.0072(15)
C37 0.0314(19) 0.0150(15) 0.0117(17) -0.0008(13) 0.0063(14) 0.0034(14)
C38 0.0356(19) 0.0194(16) 0.0141(16) 0.0035(13) 0.0085(15) 0.0022(15)
C39 0.037(2) 0.0195(17) 0.0230(18) 0.0007(14) 0.0157(17) -0.0063(16)
C40 0.0235(18) 0.0181(16) 0.0247(19) -0.0020(14) 0.0044(15) -0.0018(14)
C41 0.0246(17) 0.0140(15) 0.0163(17) 0.0014(12) 0.0018(14) -0.0003(12)

loop_
_atom_type_symbol
_atom_type_description
_atom_type_scat_dispersion_real
_atom_type_scat_dispersion_imag
_atom_type_scat_source
C C 0.0033 0.0016 'International Tables Vol C Tables 4.2.6.8 and 6.1.1.4'
H H 0.0000 0.0000 'International Tables Vol C Tables 4.2.6.8 and 6.1.1.4'
B B 0.0013 0.0007 'International Tables Vol C Tables 4.2.6.8 and 6.1.1.4'
Cl Cl 0.1484 0.1585 'International Tables Vol C Tables 4.2.6.8 and 6.1.1.4'
Cu Cu 0.3201 1.2651 'International Tables Vol C Tables 4.2.6.8 and 6.1.1.4'
P P 0.1023 0.0942 'International Tables Vol C Tables 4.2.6.8 and 6.1.1.4'
O O 0.0106 0.0060 'International Tables Vol C Tables 4.2.6.8 and 6.1.1.4'

loop_
_geom_angle_atom_site_label_1
_geom_angle_atom_site_label_2
_geom_angle_atom_site_label_3
_geom_angle
C9 B1 B2 127.8(3)
C9 B1 P6 113.2(2)
B2 B1 P6 118.0(2)
C9 B1 Cu3 118.1(2)
B2 B1 Cu3 67.36(18)
P6 B1 Cu3 95.48(15)
C017 O1 C013 107.5(3)
C27 B2 B1 133.0(3)
C27 B2 P5 109.1(2)
B1 B2 P5 115.8(2)
C27 B2 Cu3 106.2(2)
B1 B2 Cu3 68.00(18)
P5 B2 Cu3 113.52(17)
B2 Cu3 B1 44.65(13)
B2 Cu3 Cl4 164.99(10)
B1 Cu3 Cl4 145.88(10)
C24 P5 C26 105.28(18)
C24 P5 C25 103.98(16)
C26 P5 C25 103.44(17)
C24 P5 B2 117.72(15)
C26 P5 B2 110.21(16)
C25 P5 B2 114.85(16)
C23 P6 C21 104.50(18)
C23 P6 C22 104.17(18)
C21 P6 C22 103.26(19)
C23 P6 B1 115.85(15)
C21 P6 B1 113.39(17)
C22 P6 B1 114.32(17)
C20 C7 C8 122.9(3)
C20 C7 H7 118.5
C8 C7 H7 118.5
C9 C8 C7 122.7(3)
C9 C8 C17 121.3(3)
C7 C8 C17 116.0(3)
C8 C9 C10 116.8(3)
C8 C9 B1 123.9(3)
C10 C9 B1 119.1(3)
C9 C10 C11 122.6(3)
C9 C10 C15 121.1(3)
C11 C10 C15 116.2(3)
C12 C11 C10 122.9(3)
C12 C11 H11 118.5
C10 C11 H11 118.5
C11 C12 C13 120.0(3)
C11 C12 H12 120.0
C13 C12 H12 120.0
O1 C013 C019 107.5(3)
O1 C013 H01A 110.2
C019 C013 H01A 110.2
O1 C013 H01B 110.2
C019 C013 H01B 110.2
H01A C013 H01B 108.5
C14 C13 C12 120.2(3)
C14 C13 H13 119.9
C12 C13 H13 119.9
C16 C15 C14 121.3(3)
C16 C15 C10 119.5(3)
C14 C15 C10 119.1(3)
C13 C14 C15 121.5(3)
C13 C14 H14 119.2
C15 C14 H14 119.2
O1 C017 C018 105.9(3)
O1 C017 H017 127.1
C018 C017 H017 127.1
C16 C17 C18 121.0(3)
C16 C17 C8 119.3(3)
C18 C17 C8 119.6(3)
C15 C16 C17 121.3(3)
C15 C16 H16 119.3
C17 C16 H16 119.3
C017 C018 C019 99.8(4)
C017 C018 H01C 111.8
C019 C018 H01C 111.8
C017 C018 H01D 111.8
C019 C018 H01D 111.8
H01C C018 H01D 109.5
C19 C18 C17 121.6(3)
C19 C18 H18 119.2
C17 C18 H18 119.2
C013 C019 C018 102.7(4)
C013 C019 H01E 111.2
C018 C019 H01E 111.2
C013 C019 H01F 111.2
C018 C019 H01F 111.2
H01E C019 H01F 109.1
C18 C19 C20 119.9(3)
C18 C19 H19 120.1
C20 C19 H19 120.1
C7 C20 C19 120.0(3)
C7 C20 H20 120.0
C19 C20 H20 120.0
P6 C21 H21A 109.5
P6 C21 H21B 109.5
H21A C21 H21B 109.5
P6 C21 H21C 109.5
H21A C21 H21C 109.5
H21B C21 H21C 109.5
P6 C22 H22A 109.5
P6 C22 H22B 109.5
H22A C22 H22B 109.5
P6 C22 H22C 109.5
H22A C22 H22C 109.5
H22B C22 H22C 109.5
P6 C23 H23A 109.5
P6 C23 H23B 109.5
H23A C23 H23B 109.5
P6 C23 H23C 109.5
H23A C23 H23C 109.5
H23B C23 H23C 109.5
P5 C24 H24A 109.5
P5 C24 H24B 109.5
H24A C24 H24B 109.5
P5 C24 H24C 109.5
H24A C24 H24C 109.5
H24B C24 H24C 109.5
P5 C25 H25A 109.5
P5 C25 H25B 109.5
H25A C25 H25B 109.5
P5 C25 H25C 109.5
H25A C25 H25C 109.5
H25B C25 H25C 109.5
P5 C26 H26A 109.5
P5 C26 H26B 109.5
H26A C26 H26B 109.5
P5 C26 H26C 109.5
H26A C26 H26C 109.5
H26B C26 H26C 109.5
C28 C27 C32 116.7(3)
C28 C27 B2 122.8(3)
C32 C27 B2 120.5(3)
C27 C28 C41 122.5(3)
C27 C28 C37 121.3(3)
C41 C28 C37 116.3(3)
C37 C30 C31 121.5(3)
C37 C30 H30 119.2
C31 C30 H30 119.2
C30 C31 C36 121.6(3)
C30 C31 C32 119.1(3)
C36 C31 C32 119.3(3)
C27 C32 C33 121.7(3)
C27 C32 C31 121.6(3)
C33 C32 C31 116.8(3)
C34 C33 C32 122.4(3)
C34 C33 H33 118.8
C32 C33 H33 118.8
C33 C34 C35 120.2(3)
C33 C34 H34 119.9
C35 C34 H34 119.9
C36 C35 C34 120.0(3)
C36 C35 H35 120.0
C34 C35 H35 120.0
C35 C36 C31 121.4(3)
C35 C36 H36 119.3
C31 C36 H36 119.3
C30 C37 C38 121.1(3)
C30 C37 C28 119.6(3)
C38 C37 C28 119.3(3)
C39 C38 C37 121.7(3)
C39 C38 H38 119.1
C37 C38 H38 119.1
C38 C39 C40 119.7(3)
C38 C39 H39 120.1
C40 C39 H39 120.1
C41 C40 C39 120.0(3)
C41 C40 H40 120.0
C39 C40 H40 120.0
C40 C41 C28 122.9(3)
C40 C41 H41 118.5
C28 C41 H41 118.5

loop_
_geom_bond_atom_site_label_1
_geom_bond_atom_site_label_2
_geom_bond_distance
B1 C9 1.621(5)
B1 B2 1.624(5)
B1 P6 1.932(4)
B1 Cu3 2.143(4)
O1 C017 1.416(5)
O1 C013 1.437(5)
B2 C27 1.617(5)
B2 P5 1.932(4)
B2 Cu3 2.133(3)
Cu3 Cl4 2.1761(9)
P5 C24 1.798(3)
P5 C26 1.808(4)
P5 C25 1.809(3)
P6 C23 1.799(3)
P6 C21 1.810(4)
P6 C22 1.810(4)
C7 C20 1.361(5)
C7 C8 1.427(5)
C7 H7 0.9300
C8 C9 1.422(5)
C8 C17 1.448(5)
C9 C10 1.427(5)
C10 C11 1.427(5)
C10 C15 1.448(5)
C11 C12 1.360(5)
C11 H11 0.9300
C12 C13 1.417(5)
C12 H12 0.9300
C013 C019 1.491(7)
C013 H01A 0.9700
C013 H01B 0.9700
C13 C14 1.350(5)
C13 H13 0.9300
C15 C16 1.385(5)
C15 C14 1.431(5)
C14 H14 0.9300
C017 C018 1.494(6)
C017 H017 0.9300
C17 C16 1.390(5)
C17 C18 1.425(5)
C16 H16 0.9300
C018 C019 1.533(6)
C018 H01C 0.9700
C018 H01D 0.9700
C18 C19 1.351(5)
C18 H18 0.9300
C019 H01E 0.9700
C019 H01F 0.9700
C19 C20 1.425(5)
C19 H19 0.9300
C20 H20 0.9300
C21 H21A 0.9600
C21 H21B 0.9600
C21 H21C 0.9600
C22 H22A 0.9600
C22 H22B 0.9600
C22 H22C 0.9600
C23 H23A 0.9600
C23 H23B 0.9600
C23 H23C 0.9600
C24 H24A 0.9600
C24 H24B 0.9600
C24 H24C 0.9600
C25 H25A 0.9600
C25 H25B 0.9600
C25 H25C 0.9600
C26 H26A 0.9600
C26 H26B 0.9600
C26 H26C 0.9600
C27 C28 1.420(4)
C27 C32 1.426(5)
C28 C41 1.430(5)
C28 C37 1.441(5)
C30 C37 1.383(5)
C30 C31 1.387(5)
C30 H30 0.9300
C31 C36 1.430(5)
C31 C32 1.439(5)
C32 C33 1.429(5)
C33 C34 1.367(5)
C33 H33 0.9300
C34 C35 1.415(5)
C34 H34 0.9300
C35 C36 1.360(6)
C35 H35 0.9300
C36 H36 0.9300
C37 C38 1.436(5)
C38 C39 1.351(5)
C38 H38 0.9300
C39 C40 1.427(5)
C39 H39 0.9300
C40 C41 1.364(5)
C40 H40 0.9300
C41 H41 0.9300

loop_
_geom_torsion_atom_site_label_1
_geom_torsion_atom_site_label_2
_geom_torsion_atom_site_label_3
_geom_torsion_atom_site_label_4
_geom_torsion
C9 B1 B2 C27 -159.2(3)
P6 B1 B2 C27 8.0(5)
Cu3 B1 B2 C27 92.0(4)
C9 B1 B2 P5 2.4(4)
P6 B1 B2 P5 169.57(17)
Cu3 B1 B2 P5 -106.4(2)
C9 B1 B2 Cu3 108.8(3)
P6 B1 B2 Cu3 -84.0(2)
C20 C7 C8 C9 179.7(3)
C20 C7 C8 C17 -0.6(5)
C7 C8 C9 C10 172.2(3)
C17 C8 C9 C10 -7.5(4)
C7 C8 C9 B1 -12.1(5)
C17 C8 C9 B1 168.2(3)
B2 B1 C9 C8 -97.7(4)
P6 B1 C9 C8 94.6(3)
Cu3 B1 C9 C8 -15.7(4)
B2 B1 C9 C10 78.0(4)
P6 B1 C9 C10 -89.8(3)
Cu3 B1 C9 C10 160.0(2)
C8 C9 C10 C11 -172.4(3)
B1 C9 C10 C11 11.6(4)
C8 C9 C10 C15 6.7(4)
B1 C9 C10 C15 -169.2(3)
C9 C10 C11 C12 177.2(3)
C15 C10 C11 C12 -2.0(5)
C10 C11 C12 C13 2.7(5)
C017 O1 C013 C019 4.0(5)
C11 C12 C13 C14 -1.1(5)
C9 C10 C15 C16 -1.0(4)
C11 C10 C15 C16 178.2(3)
C9 C10 C15 C14 -179.4(3)
C11 C10 C15 C14 -0.2(4)
C12 C13 C14 C15 -1.1(5)
C16 C15 C14 C13 -176.6(3)
C10 C15 C14 C13 1.7(5)
C013 O1 C017 C018 -28.4(4)
C9 C8 C17 C16 2.7(4)
C7 C8 C17 C16 -177.0(3)
C9 C8 C17 C18 -179.0(3)
C7 C8 C17 C18 1.3(4)
C14 C15 C16 C17 174.1(3)
C10 C15 C16 C17 -4.2(5)
C18 C17 C16 C15 -174.9(3)
C8 C17 C16 C15 3.4(5)
O1 C017 C018 C019 40.1(5)
C16 C17 C18 C19 177.3(3)
C8 C17 C18 C19 -0.9(5)
O1 C013 C019 C018 21.0(5)
C017 C018 C019 C013 -36.1(5)
C17 C18 C19 C20 -0.3(5)
C8 C7 C20 C19 -0.6(5)
C18 C19 C20 C7 1.0(5)
B1 B2 C27 C28 -112.2(4)
P5 B2 C27 C28 85.3(3)
Cu3 B2 C27 C28 -37.4(3)
B1 B2 C27 C32 67.3(5)
P5 B2 C27 C32 -95.1(3)
Cu3 B2 C27 C32 142.1(2)
C32 C27 C28 C41 174.3(3)
B2 C27 C28 C41 -6.1(5)
C32 C27 C28 C37 -5.2(4)
B2 C27 C28 C37 174.3(3)
C37 C30 C31 C36 176.0(3)
C37 C30 C31 C32 -2.2(5)
C28 C27 C32 C33 -174.9(3)
B2 C27 C32 C33 5.6(4)
C28 C27 C32 C31 5.0(4)
B2 C27 C32 C31 -174.6(3)
C30 C31 C32 C27 -1.4(5)
C36 C31 C32 C27 -179.7(3)
C30 C31 C32 C33 178.5(3)
C36 C31 C32 C33 0.2(4)
C27 C32 C33 C34 179.6(3)
C31 C32 C33 C34 -0.2(5)
C32 C33 C34 C35 0.3(5)
C33 C34 C35 C36 -0.3(6)
C34 C35 C36 C31 0.3(6)
C30 C31 C36 C35 -178.5(3)
C32 C31 C36 C35 -0.2(5)
C31 C30 C37 C38 -177.6(3)
C31 C30 C37 C28 2.0(5)
C27 C28 C37 C30 1.9(5)
C41 C28 C37 C30 -177.7(3)
C27 C28 C37 C38 -178.5(3)
C41 C28 C37 C38 1.9(4)
C30 C37 C38 C39 178.8(3)
C28 C37 C38 C39 -0.8(5)
C37 C38 C39 C40 -0.7(5)
C38 C39 C40 C41 0.9(5)
C39 C40 C41 C28 0.4(5)
C27 C28 C41 C40 178.7(3)
C37 C28 C41 C40 -1.8(5)
